data_2233238
loop_
_publ_author_name
'Derikvand, Zohreh'
'Stoeckli-Evans, Helen'
'Nemati, Andya'

_publ_section_title
;
 2,9-Dimethyl-1,10-phenanthrolin-1-ium
 (6-carboxy-4-hydroxypyridine-2-carboxylato-\k^3^<i>O</i>^2^,<i>N</i>,<i>O</i>^6^)(4-hydroxypyridine-2,6-dicarboxylato-\k^3^<i>O</i>^2^,<i>N</i>,<i>O</i>^6^)zincate(II)
 2.35-hydrate: a proton-transfer compound
;
_journal_coeditor_code LH5386
_journal_issue 1
_journal_name_full 'Acta Crystallographica Section E'
_journal_page_first m31
_journal_page_last m32
_journal_paper_doi 10.1107/S1600536811052445
_journal_volume 68
_journal_year 2012
_chemical_formula_iupac '(C14 H13 N2) [Zn (C7 H3 N O5) (C7 H4 N O5)], 2.35H2 O'
_chemical_formula_moiety 'C14 H13 N2 +, C14 H7 N2 O10 Zn, 2.35(H2 O)'
_chemical_formula_sum 'C28 H24.7 N4 O12.35 Zn'
_chemical_formula_weight 680.19
_chemical_name_systematic
;
2,9-Dimethyl-1,10-phenanthrolin-1-ium
(6-carboxy-4-hydroxypyridine-2-carboxylato-
\k^3^<i>O</i>^2^,<i>N</i>,<i>O</i>^6^)(4-hydroxypyridine-2,6-
dicarboxylato-\k^3^<i>O</i>^2^,<i>N</i>,<i>O</i>^6^)zincate(II)
2.35-hydrate
;
_space_group_IT_number 14
_symmetry_cell_setting monoclinic
_symmetry_space_group_name_Hall '-P 2ybc'
_symmetry_space_group_name_H-M 'P 1 21/c 1'
_atom_sites_solution_hydrogens geom
_atom_sites_solution_primary direct
_atom_sites_solution_secondary difmap
_audit_creation_method SHELXL-97
_cell_angle_alpha 90.00
_cell_angle_beta 94.160(19)
_cell_angle_gamma 90.00
_cell_formula_units_Z 4
_cell_length_a 11.0687(18)
_cell_length_b 9.7888(14)
_cell_length_c 25.776(4)
_cell_measurement_reflns_used 8000
_cell_measurement_temperature 223(2)
_cell_measurement_theta_max 26.00
_cell_measurement_theta_min 2.15
_cell_volume 2785.5(7)
_computing_cell_refinement 'CELL in IPDS-I (Stoe & Cie, 2000)'
_computing_data_collection 'EXPOSE in IPDS-I (Stoe & Cie, 2000)'
_computing_data_reduction 'INTEGRATE in IPDS-I (Stoe & Cie, 2000)'
_computing_molecular_graphics 'PLATON (Spek, 2009) and Mercury (Macrae <i>et al.</i>, 2008)'
_computing_publication_material
;
SHELXL97 (Sheldrick, 2008), PLATON (Spek, 2009) and publCIF
(Westrip, 2010)
;
_computing_structure_refinement 'SHELXL97 (Sheldrick, 2008)'
_computing_structure_solution 'SHELXS97 (Sheldrick, 2008)'
_diffrn_ambient_temperature 223(2)
_diffrn_measured_fraction_theta_full 0.992
_diffrn_measured_fraction_theta_max 0.992
_diffrn_measurement_device_type 'Stoe IPDS'
_diffrn_measurement_method 'phi rotation'
_diffrn_radiation_monochromator graphite
_diffrn_radiation_source 'fine-focus sealed tube'
_diffrn_radiation_type MoK\a
_diffrn_radiation_wavelength 0.71073
_diffrn_reflns_av_R_equivalents 0.0786
_diffrn_reflns_av_sigmaI/netI 0.0912
_diffrn_reflns_limit_h_max 13
_diffrn_reflns_limit_h_min -13
_diffrn_reflns_limit_k_max 12
_diffrn_reflns_limit_k_min -12
_diffrn_reflns_limit_l_max 31
_diffrn_reflns_limit_l_min -31
_diffrn_reflns_number 20517
_diffrn_reflns_theta_full 26.06
_diffrn_reflns_theta_max 26.06
_diffrn_reflns_theta_min 2.23
_diffrn_standards_decay_% 0
_diffrn_standards_number 0
_exptl_absorpt_coefficient_mu 0.959
_exptl_absorpt_correction_T_max 1.0000
_exptl_absorpt_correction_T_min 0.9722
_exptl_absorpt_correction_type multi-scan
_exptl_absorpt_process_details '(MULscanABS in PLATON; Spek, 2009)'
_exptl_crystal_colour colourless
_exptl_crystal_density_diffrn 1.622
_exptl_crystal_density_method 'not measured'
_exptl_crystal_description rod
_exptl_crystal_F_000 1398
_exptl_crystal_size_max 0.38
_exptl_crystal_size_mid 0.15
_exptl_crystal_size_min 0.15
_refine_diff_density_max 0.386
_refine_diff_density_min -0.823
_refine_ls_extinction_coef 0.00093(19)
_refine_ls_extinction_expression Fc^*^=kFc[1+0.001xFc^2^\l^3^/sin(2\q)]^-1/4^
_refine_ls_extinction_method 'SHELXL97 (Sheldrick, 2008)'
_refine_ls_goodness_of_fit_ref 0.820
_refine_ls_hydrogen_treatment mixed
_refine_ls_matrix_type full
_refine_ls_number_parameters 437
_refine_ls_number_reflns 5464
_refine_ls_number_restraints 12
_refine_ls_restrained_S_all 0.819
_refine_ls_R_factor_all 0.0800
_refine_ls_R_factor_gt 0.0387
_refine_ls_shift/su_max 0.002
_refine_ls_shift/su_mean 0.000
_refine_ls_structure_factor_coef Fsqd
_refine_ls_weighting_details 'calc w=1/[\s^2^(Fo^2^)+(0.0381P)^2^] where P=(Fo^2^+2Fc^2^)/3'
_refine_ls_weighting_scheme calc
_refine_ls_wR_factor_gt 0.0720
_refine_ls_wR_factor_ref 0.0810
_reflns_number_gt 3242
_reflns_number_total 5464
_reflns_threshold_expression I>2\s(I)
_cod_data_source_file lh5386.cif
_cod_data_source_block I
_cod_original_cell_volume 2785.4(7)
_cod_original_sg_symbol_H-M 'P 21/c'
_cod_original_formula_sum 'C28 H24.70 N4 O12.35 Zn'
_cod_database_code 2233238
_cod_database_fobs_code 2233238

loop_
_symmetry_equiv_pos_site_id
_symmetry_equiv_pos_as_xyz
1 x,y,z
2 -x,1/2+y,1/2-z
3 -x,-y,-z
4 x,1/2-y,1/2+z

loop_
_atom_site_aniso_label
_atom_site_aniso_U_11
_atom_site_aniso_U_22
_atom_site_aniso_U_33
_atom_site_aniso_U_12
_atom_site_aniso_U_13
_atom_site_aniso_U_23
Zn1 0.0267(2) 0.0298(2) 0.0248(2) 0.0004(2) -0.00810(10) 0.0028(2)
O1 0.0257(10) 0.0283(12) 0.0313(12) 0.0070(9) -0.0067(9) -0.0021(10)
O2 0.0335(11) 0.0264(11) 0.0219(11) 0.0065(9) -0.0003(9) -0.0041(9)
O3 0.0339(12) 0.0381(13) 0.0211(11) -0.0020(10) -0.0047(9) -0.0005(10)
O4 0.0615(17) 0.091(2) 0.0508(17) 0.0338(16) -0.0196(13) -0.0456(16)
O5 0.0410(13) 0.0526(16) 0.0375(14) 0.0277(11) -0.0168(11) -0.0113(12)
O6 0.0293(11) 0.0335(12) 0.0253(11) -0.0030(9) -0.0039(9) 0.0067(10)
O7 0.0355(12) 0.0417(14) 0.0419(14) -0.0137(11) -0.0056(10) 0.0226(12)
O8 0.0279(11) 0.0344(12) 0.0324(13) -0.0099(9) -0.0108(9) 0.0035(10)
O9 0.0481(14) 0.0333(13) 0.0408(14) -0.0172(11) -0.0079(11) 0.0170(12)
O10 0.0306(11) 0.0603(16) 0.0238(12) -0.0119(10) -0.0114(9) 0.0133(11)
N1 0.0228(12) 0.0219(12) 0.0195(12) -0.0016(10) -0.0009(9) -0.0034(10)
N2 0.0232(11) 0.0196(12) 0.0208(11) -0.0016(10) -0.0006(9) -0.0015(11)
C1 0.0240(14) 0.0176(14) 0.0187(14) -0.0021(11) 0.0015(11) 0.0000(12)
C2 0.0258(14) 0.0244(15) 0.0172(14) 0.0016(12) -0.0045(11) 0.0009(13)
C3 0.0268(16) 0.0275(17) 0.0281(17) 0.0076(13) -0.0052(13) 0.0011(14)
C4 0.0331(16) 0.0248(16) 0.0260(16) 0.0078(13) 0.0005(13) -0.0041(14)
C5 0.0272(15) 0.0217(15) 0.0197(15) 0.0014(12) -0.0002(12) -0.0040(13)
C6 0.0210(13) 0.0236(16) 0.0211(15) -0.0017(11) -0.0007(11) 0.0020(12)
C7 0.0308(17) 0.039(2) 0.0250(17) -0.0003(14) 0.0009(13) -0.0107(15)
C8 0.0198(14) 0.0242(15) 0.0224(15) -0.0023(11) 0.0009(11) 0.0015(12)
C9 0.0218(14) 0.0349(18) 0.0238(16) -0.0066(12) -0.0008(12) 0.0015(13)
C10 0.0224(14) 0.0356(17) 0.0192(15) 0.0027(12) -0.0047(12) -0.0002(13)
C11 0.0285(15) 0.0241(16) 0.0179(14) 0.0016(12) -0.0018(12) 0.0036(13)
C12 0.0263(15) 0.0193(15) 0.0196(15) -0.0010(12) 0.0011(11) 0.0001(13)
C13 0.0256(15) 0.0264(16) 0.0242(16) -0.0045(13) -0.0004(12) 0.0017(14)
C14 0.0305(16) 0.0258(17) 0.0266(17) -0.0064(13) -0.0025(13) 0.0003(14)
N3 0.0271(13) 0.0261(14) 0.0240(13) -0.0001(11) -0.0002(10) -0.0024(11)
N4 0.0306(14) 0.0492(18) 0.0300(15) -0.0070(12) 0.0001(12) 0.0005(13)
C15 0.0306(15) 0.0296(17) 0.0273(15) -0.0015(13) 0.0036(12) -0.0037(15)
C16 0.0342(17) 0.038(2) 0.0338(18) -0.0056(14) -0.0037(14) -0.0048(15)
C17 0.0322(17) 0.0376(19) 0.0295(18) 0.0059(14) -0.0083(13) -0.0032(16)
C18 0.0340(16) 0.0254(16) 0.0244(16) 0.0064(13) 0.0010(13) -0.0027(14)
C19 0.0419(19) 0.0329(18) 0.0302(18) 0.0104(15) 0.0027(14) -0.0008(15)
C20 0.051(2) 0.0303(19) 0.0353(19) 0.0047(16) 0.0148(16) 0.0063(16)
C21 0.0373(17) 0.0335(18) 0.0302(18) -0.0054(14) 0.0091(14) 0.0008(15)
C22 0.048(2) 0.052(2) 0.054(2) -0.0172(17) 0.0154(19) 0.0017(19)
C23 0.040(2) 0.069(3) 0.055(3) -0.0253(19) 0.0050(18) 0.001(2)
C24 0.0295(17) 0.065(3) 0.044(2) -0.0114(17) 0.0000(15) -0.0022(19)
C25 0.0307(16) 0.0339(18) 0.0257(16) 0.0009(13) 0.0017(13) -0.0038(14)
C26 0.0301(16) 0.0248(16) 0.0253(16) 0.0024(13) 0.0030(13) -0.0027(14)
C27 0.0466(19) 0.0337(19) 0.0338(19) -0.0114(15) 0.0041(15) -0.0014(16)
C28 0.035(2) 0.106(4) 0.057(3) -0.020(2) -0.0126(18) 0.006(3)
O1W 0.0858(19) 0.0464(17) 0.0386(14) -0.0232(14) -0.0184(13) 0.0125(13)
O2W 0.081(2) 0.0485(17) 0.0573(18) 0.0233(15) -0.0433(15) -0.0106(15)
O3W 0.065(5) 0.047(5) 0.087(6) 0.020(4) -0.011(4) -0.001(5)

loop_
_atom_site_type_symbol
_atom_site_label
_atom_site_fract_x
_atom_site_fract_y
_atom_site_fract_z
_atom_site_U_iso_or_equiv
_atom_site_thermal_displace_type
_atom_site_calc_flag
_atom_site_refinement_flags
_atom_site_occupancy
Zn Zn1 0.14673(3) 0.98758(4) 0.153090(10) 0.02760(10) Uani d . 1.000
O O1 0.15029(16) 1.0865(2) 0.22605(8) 0.0289(7) Uani d . 1.000
O O2 0.25273(17) 1.0801(2) 0.30401(8) 0.0274(6) Uani d . 1.000
O O3 0.21577(18) 0.8234(2) 0.09690(8) 0.0314(7) Uani d . 1.000
O O4 0.3476(2) 0.6508(3) 0.09550(10) 0.0689(10) Uani d . 1.000
O O5 0.5868(2) 0.7374(2) 0.27002(9) 0.0447(8) Uani d . 1.000
O O6 -0.00735(17) 0.8304(2) 0.17669(8) 0.0297(7) Uani d . 1.000
O O7 -0.19803(19) 0.7776(2) 0.14763(9) 0.0401(8) Uani d . 1.000
O O8 0.20512(17) 1.1572(2) 0.11038(8) 0.0322(7) Uani d . 1.000
O O9 0.1454(2) 1.2917(2) 0.04327(9) 0.0413(8) Uani d . 1.000
O O10 -0.26324(18) 1.0555(2) -0.01266(8) 0.0389(8) Uani d . 1.000
N N1 0.28365(19) 0.8892(2) 0.19133(9) 0.0215(7) Uani d . 1.000
N N2 0.00293(18) 1.0208(2) 0.10403(9) 0.0213(7) Uani d . 1.000
C C1 0.3153(2) 0.9352(3) 0.23913(11) 0.0201(8) Uani d . 1.000
C C2 0.4150(2) 0.8856(3) 0.26789(11) 0.0228(8) Uani d . 1.000
C C3 0.4854(2) 0.7857(3) 0.24588(12) 0.0278(10) Uani d . 1.000
C C4 0.4493(3) 0.7357(3) 0.19700(12) 0.0281(9) Uani d . 1.000
C C5 0.3486(2) 0.7895(3) 0.17071(11) 0.0230(9) Uani d . 1.000
C C6 0.2327(2) 1.0437(3) 0.25746(11) 0.0220(8) Uani d . 1.000
C C7 0.3012(3) 0.7494(3) 0.11652(12) 0.0317(10) Uani d . 1.000
C C8 -0.0969(2) 0.9428(3) 0.10265(11) 0.0222(8) Uani d . 1.000
C C9 -0.1869(2) 0.9531(3) 0.06417(11) 0.0270(9) Uani d . 1.000
C C10 -0.1751(2) 1.0492(3) 0.02501(11) 0.0260(9) Uani d . 1.000
C C11 -0.0730(2) 1.1329(3) 0.02694(11) 0.0237(9) Uani d . 1.000
C C12 0.0138(2) 1.1140(3) 0.06687(11) 0.0218(9) Uani d . 1.000
C C13 -0.0976(2) 0.8425(3) 0.14675(11) 0.0255(9) Uani d . 1.000
C C14 0.1313(3) 1.1960(3) 0.07331(12) 0.0279(10) Uani d . 1.000
N N3 0.8557(2) 0.4051(2) 0.10378(9) 0.0258(8) Uani d . 1.000
N N4 0.6479(2) 0.2623(3) 0.08062(10) 0.0367(9) Uani d . 1.000
C C15 0.9555(2) 0.4806(3) 0.11164(11) 0.0291(9) Uani d . 1.000
C C16 1.0300(3) 0.4557(3) 0.15657(12) 0.0356(11) Uani d . 1.000
C C17 1.0020(3) 0.3569(3) 0.19104(13) 0.0336(10) Uani d . 1.000
C C18 0.8955(3) 0.2793(3) 0.18217(12) 0.0280(9) Uani d . 1.000
C C19 0.8607(3) 0.1741(3) 0.21645(13) 0.0350(11) Uani d . 1.000
C C20 0.7593(3) 0.1014(3) 0.20556(13) 0.0383(11) Uani d . 1.000
C C21 0.6825(3) 0.1273(3) 0.15952(12) 0.0333(10) Uani d . 1.000
C C22 0.5761(3) 0.0541(4) 0.14581(16) 0.0508(12) Uani d . 1.000
C C23 0.5108(3) 0.0864(4) 0.10097(16) 0.0546(16) Uani d . 1.000
C C24 0.5479(3) 0.1905(4) 0.06875(14) 0.0463(13) Uani d . 1.000
C C25 0.7131(3) 0.2303(3) 0.12519(12) 0.0301(10) Uani d . 1.000
C C26 0.8223(3) 0.3064(3) 0.13721(12) 0.0267(9) Uani d . 1.000
C C27 0.9843(3) 0.5828(3) 0.07228(13) 0.0380(11) Uani d . 1.000
C C28 0.4762(3) 0.2261(5) 0.01921(16) 0.0668(18) Uani d . 1.000
O O1W 0.7545(3) 0.4750(3) 0.00253(10) 0.0581(10) Uani d D 1.000
O O2W 0.6528(3) 0.8705(3) 0.35323(11) 0.0646(11) Uani d D 1.000
O O3W 0.5323(7) 0.4978(8) 0.0999(3) 0.067(3) Uani d DP 0.350
H H2 0.43540 0.91820 0.30170 0.0270 Uiso c R 1.000
H H4 0.49330 0.66560 0.18210 0.0340 Uiso c R 1.000
H H5 0.59810 0.77430 0.29900 0.0670 Uiso c R 1.000
H H7 -0.19040 0.71470 0.16920 0.0600 Uiso c R 1.000
H H9 -0.25570 0.89670 0.06400 0.0320 Uiso c R 1.000
H H10 -0.24150 1.10420 -0.03660 0.0580 Uiso c R 1.000
H H11 -0.06410 1.20040 0.00160 0.0280 Uiso c R 1.000
H H3 0.80910 0.41970 0.07570 0.0310 Uiso c R 1.000
H H16 1.10080 0.50780 0.16320 0.0430 Uiso c R 1.000
H H17 1.05410 0.34060 0.22090 0.0400 Uiso c R 1.000
H H19 0.90950 0.15550 0.24700 0.0420 Uiso c R 1.000
H H20 0.73840 0.03220 0.22850 0.0460 Uiso c R 1.000
H H22 0.55050 -0.01610 0.16730 0.0610 Uiso c R 1.000
H H23 0.43930 0.03780 0.09140 0.0660 Uiso c R 1.000
H H27A 0.91050 0.62890 0.05940 0.0570 Uiso c R 1.000
H H27B 1.02020 0.53750 0.04370 0.0570 Uiso c R 1.000
H H27C 1.04090 0.64920 0.08790 0.0570 Uiso c R 1.000
H H28A 0.44320 0.31740 0.02190 0.1000 Uiso c R 1.000
H H28B 0.52840 0.22280 -0.00940 0.1000 Uiso c R 1.000
H H28C 0.41050 0.16120 0.01300 0.1000 Uiso c R 1.000
H H1WA 0.774(4) 0.546(3) -0.0123(16) 0.0870 Uiso d D 1.000
H H1WB 0.713(4) 0.427(3) -0.0189(14) 0.0870 Uiso d D 1.000
H H2WA 0.687(4) 0.814(3) 0.3724(16) 0.0970 Uiso d D 1.000
H H2WB 0.657(3) 0.948(2) 0.3640(17) 0.0970 Uiso d D 1.000
H H3WA 0.483(6) 0.559(4) 0.105(5) 0.1010 Uiso d DP 0.350
H H3WB 0.523(3) 0.430(3) 0.1179(8) 0.1010 Uiso d DP 0.350

loop_
_atom_type_symbol
_atom_type_description
_atom_type_scat_dispersion_real
_atom_type_scat_dispersion_imag
_atom_type_scat_source
C C 0.0033 0.0016 'International Tables Vol C Tables 4.2.6.8 and 6.1.1.4'
H H 0.0000 0.0000 'International Tables Vol C Tables 4.2.6.8 and 6.1.1.4'
N N 0.0061 0.0033 'International Tables Vol C Tables 4.2.6.8 and 6.1.1.4'
Zn Zn 0.2839 1.4301 'International Tables Vol C Tables 4.2.6.8 and 6.1.1.4'
O O 0.0106 0.0060 'International Tables Vol C Tables 4.2.6.8 and 6.1.1.4'

loop_
_geom_angle_atom_site_label_1
_geom_angle_atom_site_label_2
_geom_angle_atom_site_label_3
_geom_angle
_geom_angle_publ_flag
O1 Zn1 O3 152.10(8) no
O1 Zn1 O6 92.05(7) no
O1 Zn1 O8 96.70(8) no
O1 Zn1 N1 79.45(8) no
O1 Zn1 N2 116.99(8) no
O3 Zn1 O6 89.23(7) no
O3 Zn1 O8 95.25(8) no
O3 Zn1 N1 72.69(8) no
O3 Zn1 N2 90.06(8) no
O6 Zn1 O8 151.69(7) no
O6 Zn1 N1 95.35(8) no
O6 Zn1 N2 73.50(8) no
O8 Zn1 N1 112.68(8) no
O8 Zn1 N2 78.55(8) no
N1 Zn1 N2 159.81(9) no
Zn1 O1 C6 112.91(18) no
Zn1 O3 C7 114.54(19) no
Zn1 O6 C13 109.86(18) no
Zn1 O8 C14 114.93(18) no
C3 O5 H5 109.00 no
C13 O7 H7 109.00 no
C10 O10 H10 109.00 no
H1WA O1W H1WB 108(4) no
H2WA O2W H2WB 115(4) no
H3WA O3W H3WB 113(7) no
Zn1 N1 C5 124.33(19) no
Zn1 N1 C1 115.63(17) no
C1 N1 C5 119.9(2) no
Zn1 N2 C8 122.97(18) no
Zn1 N2 C12 117.32(16) no
C8 N2 C12 119.2(2) no
C15 N3 C26 123.8(3) no
C24 N4 C25 117.3(3) no
C26 N3 H3 118.00 no
C15 N3 H3 118.00 no
C2 C1 C6 124.4(3) no
N1 C1 C6 113.9(2) no
N1 C1 C2 121.8(2) no
C1 C2 C3 118.6(3) no
O5 C3 C4 118.6(3) no
O5 C3 C2 122.4(3) no
C2 C3 C4 119.0(2) no
C3 C4 C5 119.1(3) no
N1 C5 C7 113.3(2) no
C4 C5 C7 125.1(3) no
N1 C5 C4 121.6(3) no
O2 C6 C1 115.6(2) no
O1 C6 C1 117.9(2) no
O1 C6 O2 126.5(3) no
O3 C7 O4 126.4(3) no
O3 C7 C5 114.9(3) no
O4 C7 C5 118.8(3) no
N2 C8 C13 113.7(2) no
N2 C8 C9 122.4(3) no
C9 C8 C13 123.9(2) no
C8 C9 C10 118.5(2) no
O10 C10 C11 123.4(3) no
O10 C10 C9 117.3(2) no
C9 C10 C11 119.3(2) no
C10 C11 C12 118.1(3) no
N2 C12 C11 122.5(2) no
C11 C12 C14 123.8(3) no
N2 C12 C14 113.7(2) no
O6 C13 C8 119.5(2) no
O7 C13 C8 112.9(2) no
O6 C13 O7 127.6(3) no
O9 C14 C12 118.5(3) no
O8 C14 O9 126.6(3) no
O8 C14 C12 114.9(3) no
C1 C2 H2 121.00 no
C3 C2 H2 121.00 no
C5 C4 H4 120.00 no
C3 C4 H4 120.00 no
C8 C9 H9 121.00 no
C10 C9 H9 121.00 no
C12 C11 H11 121.00 no
C10 C11 H11 121.00 no
N3 C15 C27 119.3(2) no
N3 C15 C16 117.6(3) no
C16 C15 C27 123.1(3) no
C15 C16 C17 121.1(3) no
C16 C17 C18 120.3(3) no
C17 C18 C26 117.6(3) no
C19 C18 C26 119.1(3) no
C17 C18 C19 123.3(3) no
C18 C19 C20 120.8(3) no
C19 C20 C21 121.1(3) no
C20 C21 C22 123.8(3) no
C22 C21 C25 116.5(3) no
C20 C21 C25 119.7(3) no
C21 C22 C23 118.8(3) no
C22 C23 C24 121.1(3) no
N4 C24 C28 117.1(3) no
N4 C24 C23 121.7(3) no
C23 C24 C28 121.2(3) no
C21 C25 C26 118.5(3) no
N4 C25 C21 124.5(3) no
N4 C25 C26 117.0(3) no
C18 C26 C25 120.8(3) no
N3 C26 C25 119.6(3) no
N3 C26 C18 119.6(3) no
C15 C16 H16 119.00 no
C17 C16 H16 119.00 no
C16 C17 H17 120.00 no
C18 C17 H17 120.00 no
C20 C19 H19 120.00 no
C18 C19 H19 120.00 no
C19 C20 H20 119.00 no
C21 C20 H20 119.00 no
C21 C22 H22 121.00 no
C23 C22 H22 121.00 no
C24 C23 H23 119.00 no
C22 C23 H23 119.00 no
C15 C27 H27B 109.00 no
H27A C27 H27C 109.00 no
C15 C27 H27C 110.00 no
H27A C27 H27B 110.00 no
C15 C27 H27A 109.00 no
H27B C27 H27C 110.00 no
C24 C28 H28C 109.00 no
H28A C28 H28C 109.00 no
H28B C28 H28C 109.00 no
H28A C28 H28B 109.00 no
C24 C28 H28A 109.00 no
C24 C28 H28B 109.00 no

loop_
_geom_bond_atom_site_label_1
_geom_bond_atom_site_label_2
_geom_bond_distance
_geom_bond_publ_flag
Zn1 O1 2.113(2) no
Zn1 O3 2.329(2) no
Zn1 O6 2.408(2) no
Zn1 O8 2.119(2) no
Zn1 N1 1.995(2) no
Zn1 N2 1.987(2) no
O1 C6 1.247(3) no
O2 C6 1.256(3) no
O3 C7 1.267(4) no
O4 C7 1.237(4) no
O5 C3 1.330(3) no
O6 C13 1.223(3) no
O7 C13 1.282(3) no
O8 C14 1.270(4) no
O9 C14 1.233(4) no
O10 C10 1.327(3) no
O5 H5 0.8300 no
O7 H7 0.8300 no
O10 H10 0.8300 no
O1W H1WB 0.84(4) no
O1W H1WA 0.83(3) no
O2W H2WB 0.81(2) no
O2W H2WA 0.82(4) no
O3W H3WB 0.82(3) no
O3W H3WA 0.83(6) no
N1 C1 1.335(4) no
N1 C5 1.344(3) no
N2 C12 1.335(4) no
N2 C8 1.342(3) no
N3 C26 1.363(4) no
N3 C15 1.332(3) no
N4 C25 1.349(4) no
N4 C24 1.328(4) no
N3 H3 0.8700 no
C1 C6 1.500(4) no
C1 C2 1.373(4) no
C2 C3 1.396(4) no
C3 C4 1.383(4) no
C4 C5 1.367(4) no
C5 C7 1.508(4) no
C8 C13 1.503(4) no
C8 C9 1.358(4) no
C9 C10 1.393(4) no
C10 C11 1.394(4) no
C11 C12 1.369(4) no
C12 C14 1.527(4) no
C2 H2 0.9400 no
C4 H4 0.9400 no
C9 H9 0.9400 no
C11 H11 0.9400 no
C15 C27 1.476(4) no
C15 C16 1.394(4) no
C16 C17 1.364(4) no
C17 C18 1.407(5) no
C18 C19 1.428(4) no
C18 C26 1.391(4) no
C19 C20 1.341(5) no
C20 C21 1.431(5) no
C21 C25 1.399(4) no
C21 C22 1.402(5) no
C22 C23 1.355(6) no
C23 C24 1.395(5) no
C24 C28 1.495(5) no
C25 C26 1.434(5) no
C16 H16 0.9400 no
C17 H17 0.9400 no
C19 H19 0.9400 no
C20 H20 0.9400 no
C22 H22 0.9400 no
C23 H23 0.9400 no
C27 H27B 0.9700 no
C27 H27A 0.9700 no
C27 H27C 0.9700 no
C28 H28C 0.9700 no
C28 H28A 0.9700 no
C28 H28B 0.9700 no

loop_
_geom_hbond_atom_site_label_D
_geom_hbond_atom_site_label_H
_geom_hbond_atom_site_label_A
_geom_hbond_site_symmetry_A
_geom_hbond_distance_DH
_geom_hbond_distance_HA
_geom_hbond_distance_DA
_geom_hbond_angle_DHA
_geom_hbond_publ_flag
N3 H3 N4 . 0.87 2.37 2.721(3) 105 yes
N3 H3 O1W . 0.87 2.01 2.848(4) 161 yes
O5 H5 O2W . 0.83 1.76 2.570(4) 166 yes
O7 H7 O2 2_545 0.83 1.66 2.402(3) 147 yes
O10 H10 O3 3_575 0.83 1.75 2.562(3) 166 yes
O1W H1WA O9 3_675 0.83(3) 2.02(4) 2.833(4) 169(4) yes
O1W H1WB O4 3_665 0.84(4) 2.18(4) 2.960(4) 156(3) yes
O2W H2WA O8 2_645 0.82(4) 1.98(4) 2.738(4) 155(4) yes
O2W H2WB O4 2_655 0.81(2) 2.25(3) 3.046(4) 171(4) yes
O3W H3WA O4 . 0.83(2) 1.75(5) 2.530(7) 157(13) yes
O3W H3WB O2W 2_645 0.82(2) 2.21(4) 2.750(9) 123(3) yes
C27 H27C O3 1_655 0.97 2.58 3.504(4) 160 yes
C22 H22 Cg1 1_545 0.94 2.76 3.634(4) 155 yes

loop_
_geom_torsion_atom_site_label_1
_geom_torsion_atom_site_label_2
_geom_torsion_atom_site_label_3
_geom_torsion_atom_site_label_4
_geom_torsion
_geom_torsion_publ_flag
O3 Zn1 O1 C6 4.4(3) no
O6 Zn1 O1 C6 96.58(18) no
O8 Zn1 O1 C6 -110.39(18) no
N1 Zn1 O1 C6 1.51(18) no
N2 Zn1 O1 C6 169.07(17) no
O1 Zn1 O3 C7 -0.9(3) no
O6 Zn1 O3 C7 -93.9(2) no
O8 Zn1 O3 C7 114.1(2) no
N1 Zn1 O3 C7 2.0(2) no
N2 Zn1 O3 C7 -167.4(2) no
O1 Zn1 O6 C13 119.77(19) no
O3 Zn1 O6 C13 -88.10(19) no
O8 Zn1 O6 C13 11.6(3) no
N1 Zn1 O6 C13 -160.63(19) no
N2 Zn1 O6 C13 2.19(19) no
O1 Zn1 O8 C14 -120.2(2) no
O3 Zn1 O8 C14 85.1(2) no
O6 Zn1 O8 C14 -13.1(3) no
N1 Zn1 O8 C14 158.5(2) no
N2 Zn1 O8 C14 -3.9(2) no
O1 Zn1 N1 C1 -4.36(18) no
O1 Zn1 N1 C5 -179.5(2) no
O3 Zn1 N1 C1 177.0(2) no
O3 Zn1 N1 C5 2.0(2) no
O6 Zn1 N1 C1 -95.45(19) no
O6 Zn1 N1 C5 89.5(2) no
O8 Zn1 N1 C1 88.55(19) no
O8 Zn1 N1 C5 -86.5(2) no
N2 Zn1 N1 C1 -150.6(2) no
N2 Zn1 N1 C5 34.3(4) no
O1 Zn1 N2 C8 -90.0(2) no
O1 Zn1 N2 C12 98.8(2) no
O3 Zn1 N2 C8 83.0(2) no
O3 Zn1 N2 C12 -88.3(2) no
O6 Zn1 N2 C8 -6.2(2) no
O6 Zn1 N2 C12 -177.5(2) no
O8 Zn1 N2 C8 178.3(2) no
O8 Zn1 N2 C12 7.01(19) no
N1 Zn1 N2 C8 52.2(4) no
N1 Zn1 N2 C12 -119.1(3) no
Zn1 O1 C6 O2 -176.9(2) no
Zn1 O1 C6 C1 1.3(3) no
Zn1 O3 C7 O4 175.4(3) no
Zn1 O3 C7 C5 -4.9(3) no
Zn1 O6 C13 O7 -178.8(2) no
Zn1 O6 C13 C8 1.5(3) no
Zn1 O8 C14 O9 -180.0(3) no
Zn1 O8 C14 C12 0.6(3) no
Zn1 N1 C1 C2 -173.8(2) no
Zn1 N1 C1 C6 6.2(3) no
C5 N1 C1 C2 1.5(4) no
C5 N1 C1 C6 -178.5(2) no
Zn1 N1 C5 C4 173.1(2) no
Zn1 N1 C5 C7 -5.0(3) no
C1 N1 C5 C4 -1.8(4) no
C1 N1 C5 C7 -179.9(2) no
Zn1 N2 C8 C9 -169.8(2) no
Zn1 N2 C8 C13 9.0(3) no
C12 N2 C8 C9 1.3(4) no
C12 N2 C8 C13 -179.9(2) no
Zn1 N2 C12 C11 171.2(2) no
Zn1 N2 C12 C14 -8.7(3) no
C8 N2 C12 C11 -0.4(4) no
C8 N2 C12 C14 179.7(2) no
C15 N3 C26 C18 -0.8(4) no
C26 N3 C15 C16 0.5(4) no
C26 N3 C15 C27 178.7(3) no
C15 N3 C26 C25 -179.9(3) no
C24 N4 C25 C21 -0.1(5) no
C25 N4 C24 C23 0.3(5) no
C25 N4 C24 C28 -179.8(3) no
C24 N4 C25 C26 178.8(3) no
N1 C1 C2 C3 0.9(4) no
N1 C1 C6 O2 173.5(2) no
C6 C1 C2 C3 -179.1(3) no
N1 C1 C6 O1 -5.0(4) no
C2 C1 C6 O1 175.0(3) no
C2 C1 C6 O2 -6.6(4) no
C1 C2 C3 C4 -3.0(4) no
C1 C2 C3 O5 176.4(3) no
C2 C3 C4 C5 2.7(4) no
O5 C3 C4 C5 -176.7(3) no
C3 C4 C5 C7 177.5(3) no
C3 C4 C5 N1 -0.3(4) no
N1 C5 C7 O3 6.4(4) no
N1 C5 C7 O4 -173.9(3) no
C4 C5 C7 O4 8.1(5) no
C4 C5 C7 O3 -171.6(3) no
N2 C8 C9 C10 -0.6(4) no
C13 C8 C9 C10 -179.2(3) no
N2 C8 C13 O6 -6.4(4) no
N2 C8 C13 O7 174.0(2) no
C9 C8 C13 O6 172.4(3) no
C9 C8 C13 O7 -7.3(4) no
C8 C9 C10 O10 178.8(2) no
C8 C9 C10 C11 -1.1(4) no
C9 C10 C11 C12 1.9(4) no
O10 C10 C11 C12 -178.0(3) no
C10 C11 C12 C14 178.7(3) no
C10 C11 C12 N2 -1.2(4) no
N2 C12 C14 O8 5.1(4) no
C11 C12 C14 O8 -174.8(3) no
C11 C12 C14 O9 5.7(4) no
N2 C12 C14 O9 -174.4(3) no
N3 C15 C16 C17 0.4(4) no
C27 C15 C16 C17 -177.7(3) no
C15 C16 C17 C18 -1.1(5) no
C16 C17 C18 C19 179.8(3) no
C16 C17 C18 C26 0.7(5) no
C17 C18 C19 C20 -178.7(3) no
C26 C18 C19 C20 0.4(5) no
C17 C18 C26 N3 0.2(4) no
C17 C18 C26 C25 179.2(3) no
C19 C18 C26 N3 -178.9(3) no
C19 C18 C26 C25 0.1(5) no
C18 C19 C20 C21 -0.4(5) no
C19 C20 C21 C22 179.4(3) no
C19 C20 C21 C25 -0.2(5) no
C20 C21 C22 C23 -179.3(3) no
C25 C21 C22 C23 0.2(5) no
C20 C21 C25 N4 179.4(3) no
C20 C21 C25 C26 0.6(4) no
C22 C21 C25 N4 -0.2(5) no
C22 C21 C25 C26 -179.0(3) no
C21 C22 C23 C24 0.0(6) no
C22 C23 C24 N4 -0.2(6) no
C22 C23 C24 C28 179.9(4) no
N4 C25 C26 N3 -0.5(4) no
N4 C25 C26 C18 -179.5(3) no
C21 C25 C26 N3 178.4(3) no
C21 C25 C26 C18 -0.6(5) no
